data_1531446
loop_
_publ_author_name
'Guenee, L.'
'Favre-Nicolin, V.'
'Yvon, K.'

_publ_section_title
;
 Synthesis, crystal structure and hydrogenation properties of the ternary
 compounds La Ni4 Mg and Nd Ni4 Mg
;
_journal_name_full 'Journal of Alloys Compd.'
_journal_page_first 129
_journal_page_last 137
_journal_volume 348
_journal_year 2003
_chemical_formula_sum 'D3.63 Mg Nd Ni4'
_chemical_name_systematic 'Nd Ni4 Mg D3.63'
_space_group_IT_number 31
_symmetry_space_group_name_Hall 'P 2ac -2'
_symmetry_space_group_name_H-M 'P m n 21'
_cell_angle_alpha 90
_cell_angle_beta 90
_cell_angle_gamma 90
_cell_formula_units_Z 2
_cell_length_a 5.0767
_cell_length_b 5.4743
_cell_length_c 7.3792
_cell_volume 205.078
_citation_journal_id_ASTM JALCEU
_cod_data_source_file Guenee_JALCEU_2003_1258.cif
_cod_data_source_block D3.63Mg1Nd1Ni4
_cod_original_cell_volume 205.0781
_cod_original_formula_sum 'D3.63 Mg1 Nd1 Ni4'
_cod_database_code 1531446

loop_
_symmetry_equiv_pos_as_xyz
x,y,z
-x+1/2,-y,z+1/2
-x,y,z
x+1/2,-y,z+1/2

loop_
_atom_site_label
_atom_site_type_symbol
_atom_site_fract_x
_atom_site_fract_y
_atom_site_fract_z
_atom_site_occupancy
_atom_site_U_iso_or_equiv
Ni2 Ni 0 0.9935 0.6053 1 0.0
Ni1 Ni 0 0.4519 0.6233 1 0.0
D1 D 0.7462 0.5089 0.7544 0.921 0.0
Ni3 Ni 0.7505 0.227 0.3811 1 0.0
D2 D 0 0.716 0.513 0.891 0.0
D3 D 0 0.9458 0.8245 0.899 0.0
Nd1 Nd 0 0.302 0 1 0.0
Mg1 Mg 0 0.813 0.223 1 0.0
